data_1547305
loop_
_publ_author_name
'Meng, Qiang'
'Chen, Fei'
'Yu, Wei'
'Han, Bing'

_publ_section_title
;
 Copper-Catalyzed Cascade Cyclization of 1,7-Enynes toward
 Trifluoromethyl-Substituted
 1'H-Spiro[azirine-2,4'-quinolin]-2'(3'H)-ones.
;
_journal_issue 19
_journal_name_full 'Organic letters'
_journal_page_first 5186
_journal_page_last 5189
_journal_paper_doi 10.1021/acs.orglett.7b02453
_journal_volume 19
_journal_year 2017
_chemical_formula_moiety 'C25 H18 Cl F3 N2 O3 S'
_chemical_formula_sum 'C25 H18 Cl F3 N2 O3 S'
_chemical_formula_weight 518.92
_space_group_crystal_system triclinic
_space_group_IT_number 2
_space_group_name_Hall '-P 1'
_space_group_name_H-M_alt 'P -1'
_symmetry_space_group_name_Hall '-P 1'
_symmetry_space_group_name_H-M 'P -1'
_atom_sites_solution_hydrogens geom
_atom_sites_solution_primary direct
_audit_creation_date 2017-01-13
_audit_creation_method
;
Olex2 1.2
(compiled 2017.01.04 svn.r3372 for OlexSys, GUI svn.r5289)
;
_audit_update_record
;
2017-03-23 # Formatted by publCIF
;
_cell_angle_alpha 70.038(7)
_cell_angle_beta 86.459(7)
_cell_angle_gamma 82.520(8)
_cell_formula_units_Z 4
_cell_length_a 8.9921(10)
_cell_length_b 14.9910(14)
_cell_length_c 18.8794(12)
_cell_measurement_reflns_used 2538
_cell_measurement_temperature 292.95(10)
_cell_measurement_theta_max 23.8130
_cell_measurement_theta_min 3.7930
_cell_volume 2371.3(4)
_computing_cell_refinement
;
CrysAlisPro, Agilent Technologies,
Version 1.171.36.28 (release 01-02-2013 CrysAlis171 .NET)
(compiled Feb  1 2013,16:14:44)
;
_computing_data_collection
;
CrysAlisPro, Agilent Technologies,
Version 1.171.36.28 (release 01-02-2013 CrysAlis171 .NET)
(compiled Feb  1 2013,16:14:44)
;
_computing_data_reduction
;
CrysAlisPro, Agilent Technologies,
Version 1.171.36.28 (release 01-02-2013 CrysAlis171 .NET)
(compiled Feb  1 2013,16:14:44)
;
_computing_molecular_graphics 'Olex2 (Dolomanov et al., 2009)'
_computing_publication_material 'Olex2 (Dolomanov et al., 2009)'
_computing_structure_refinement 'ShelXL (Sheldrick, 2015)'
_computing_structure_solution 'ShelXS (Sheldrick, 2008)'
_diffrn_ambient_temperature 292.95(10)
_diffrn_detector_area_resol_mean 16.0733
_diffrn_measured_fraction_theta_full 0.997
_diffrn_measured_fraction_theta_max 0.997
_diffrn_measurement_details
;
#__ type_ start__ end____ width___ exp.time_
  1 omega -101.00  -73.00   1.0000    4.0000
omega____ theta____ kappa____ phi______ frames
    -      -19.5055  178.0000  120.0000 28

#__ type_ start__ end____ width___ exp.time_
  2 omega  -17.00   11.00   1.0000    4.0000
omega____ theta____ kappa____ phi______ frames
    -      -19.5055  -99.0000  -90.0000 28

#__ type_ start__ end____ width___ exp.time_
  3 omega  -48.00    4.00   1.0000    4.0000
omega____ theta____ kappa____ phi______ frames
    -      -19.5055  -57.0000  -60.0000 52

#__ type_ start__ end____ width___ exp.time_
  4 omega   -5.00   21.00   1.0000    4.0000
omega____ theta____ kappa____ phi______ frames
    -      -19.5055  -99.0000   90.0000 26

#__ type_ start__ end____ width___ exp.time_
  5 omega  -11.00   53.00   1.0000    4.0000
omega____ theta____ kappa____ phi______ frames
    -       22.7867  -99.0000   90.0000 64

#__ type_ start__ end____ width___ exp.time_
  6 omega  -40.00    5.00   1.0000    4.0000
omega____ theta____ kappa____ phi______ frames
    -       22.7867  -57.0000  -60.0000 45

#__ type_ start__ end____ width___ exp.time_
  7 omega   54.00   95.00   1.0000    4.0000
omega____ theta____ kappa____ phi______ frames
    -       22.7867   77.0000   90.0000 41

#__ type_ start__ end____ width___ exp.time_
  8 omega  -25.00   99.00   1.0000    4.0000
omega____ theta____ kappa____ phi______ frames
    -       22.7867   19.0000  -90.0000 124
;
_diffrn_measurement_device_type 'SuperNova, Dual, Cu at zero, Eos'
_diffrn_measurement_method '\w scans'
_diffrn_orient_matrix_UB_11 0.0048936000
_diffrn_orient_matrix_UB_12 0.0402456000
_diffrn_orient_matrix_UB_13 0.0110288000
_diffrn_orient_matrix_UB_21 0.0732153000
_diffrn_orient_matrix_UB_22 0.0037573000
_diffrn_orient_matrix_UB_23 -0.0161931000
_diffrn_orient_matrix_UB_31 -0.0307763000
_diffrn_orient_matrix_UB_32 0.0305777000
_diffrn_orient_matrix_UB_33 -0.0348488000
_diffrn_radiation_monochromator mirror
_diffrn_radiation_type MoK\a
_diffrn_radiation_wavelength 0.71073
_diffrn_reflns_av_R_equivalents 0.0613
_diffrn_reflns_av_unetI/netI 0.1151
_diffrn_reflns_Laue_measured_fraction_full 0.997
_diffrn_reflns_Laue_measured_fraction_max 0.997
_diffrn_reflns_limit_h_max 11
_diffrn_reflns_limit_h_min -11
_diffrn_reflns_limit_k_max 18
_diffrn_reflns_limit_k_min -18
_diffrn_reflns_limit_l_max 23
_diffrn_reflns_limit_l_min -22
_diffrn_reflns_number 15511
_diffrn_reflns_point_group_measured_fraction_full 0.997
_diffrn_reflns_point_group_measured_fraction_max 0.997
_diffrn_reflns_theta_full 25.500
_diffrn_reflns_theta_max 26.021
_diffrn_reflns_theta_min 3.366
_diffrn_source 'SuperNova (Mo) X-ray Source'
_exptl_absorpt_coefficient_mu 0.304
_exptl_absorpt_correction_T_max 1.00000
_exptl_absorpt_correction_T_min 0.27342
_exptl_absorpt_correction_type multi-scan
_exptl_absorpt_process_details
;
CrysAlisPro, Agilent Technologies,
Version 1.171.36.28 (release 01-02-2013 CrysAlis171 .NET)
(compiled Feb  1 2013,16:14:44)
Empirical absorption correction using spherical harmonics,
 implemented in SCALE3 ABSPACK scaling algorithm.
;
_exptl_crystal_colour 'clear light colourless'
_exptl_crystal_colour_lustre clear
_exptl_crystal_colour_modifier light
_exptl_crystal_colour_primary colourless
_exptl_crystal_density_diffrn 1.454
_exptl_crystal_description block
_exptl_crystal_F_000 1064
_exptl_crystal_size_max 0.23
_exptl_crystal_size_mid 0.15
_exptl_crystal_size_min 0.14
_refine_diff_density_max 0.328
_refine_diff_density_min -0.636
_refine_diff_density_rms 0.088
_refine_ls_extinction_method none
_refine_ls_goodness_of_fit_ref 1.017
_refine_ls_hydrogen_treatment constr
_refine_ls_matrix_type full
_refine_ls_number_parameters 633
_refine_ls_number_reflns 9305
_refine_ls_number_restraints 0
_refine_ls_restrained_S_all 1.017
_refine_ls_R_factor_all 0.1379
_refine_ls_R_factor_gt 0.0707
_refine_ls_shift/su_max 0.001
_refine_ls_shift/su_mean 0.000
_refine_ls_structure_factor_coef Fsqd
_refine_ls_weighting_details 'w=1/[\s^2^(Fo^2^)+(0.0951P)^2^] where P=(Fo^2^+2Fc^2^)/3'
_refine_ls_weighting_scheme calc
_refine_ls_wR_factor_gt 0.1640
_refine_ls_wR_factor_ref 0.2400
_reflns_Friedel_coverage 0.000
_reflns_number_gt 4614
_reflns_number_total 9305
_reflns_threshold_expression 'I > 2\s(I)'
_cod_data_source_file ol7b02453_si_002.cif
_cod_data_source_block menqiang_0109
_cod_depositor_comments 'Adding full bibliography for 1547305.cif.'
_cod_database_code 1547305
_shelx_shelxl_version_number 2014/7
_chemical_oxdiff_formula 'C H O N'
_shelx_space_group_comment
;
The symmetry employed for this shelxl refinement is uniquely defined
by the following loop, which should always be used as a source of
symmetry information in preference to the above space-group names.
They are only intended as comments.
;
_cell_oxdiff_angle_alpha 70.038(7)
_cell_oxdiff_angle_beta 86.459(7)
_cell_oxdiff_angle_gamma 82.520(8)
_cell_oxdiff_length_a 8.9921(10)
_cell_oxdiff_length_b 14.9910(14)
_cell_oxdiff_length_c 18.8794(12)
_cell_oxdiff_measurement_reflns_used 2538
_cell_oxdiff_volume 2371.3(4)
_reflns_odcompleteness_completeness 99.67
_reflns_odcompleteness_iscentric 1
_reflns_odcompleteness_theta 26.32
_olex2_refinement_description
;
1. Fixed Uiso
 At 1.2 times of:
  All C(H) groups, All C(H,H) groups
 At 1.5 times of:
  All C(H,H,H) groups
2.a Secondary CH2 refined with riding coordinates:
 C18(H18A,H18B), C43(H43A,H43B)
2.b Aromatic/amide H refined with riding coordinates:
 C2(H2), C3(H3), C4(H4), C5(H5), C12(H12), C13(H13), C14(H14), C15(H15),
 C16(H16), C21(H21), C22(H22), C23(H23), C25(H25), C27(H27), C28(H28), C29(H29),
  C30(H30), C37(H37), C38(H38), C39(H39), C40(H40), C41(H41), C46(H46),
 C48(H48), C49(H49), C50(H50)
2.c Idealised Me refined as rotating group:
 C17(H17A,H17B,H17C), C42(H42A,H42B,H42C)
;
_olex2_date_sample_data_collection 2017-01-09
_olex2_submission_special_instructions 'No special instructions were received'

loop_
_space_group_symop_operation_xyz
'x, y, z'
'-x, -y, -z'

loop_
_atom_site_label
_atom_site_type_symbol
_atom_site_fract_x
_atom_site_fract_y
_atom_site_fract_z
_atom_site_U_iso_or_equiv
_atom_site_adp_type
_atom_site_occupancy
_atom_site_site_symmetry_order
_atom_site_calc_flag
_atom_site_refinement_flags_posn
Cl1 Cl 0.90156(19) 0.33481(12) -0.01626(7) 0.0869(5) Uani 1 1 d .
S1 S 0.81816(13) 0.28422(9) 0.28025(6) 0.0532(3) Uani 1 1 d .
F1 F 0.2023(4) 0.5272(2) 0.20038(17) 0.0937(11) Uani 1 1 d .
F2 F 0.4059(4) 0.4541(2) 0.17479(17) 0.0956(11) Uani 1 1 d .
F3 F 0.2007(5) 0.4030(2) 0.17034(18) 0.1061(13) Uani 1 1 d .
O1 O 0.5595(4) 0.2532(2) 0.22166(16) 0.0560(8) Uani 1 1 d .
O2 O 0.9124(4) 0.3164(3) 0.32242(18) 0.0732(10) Uani 1 1 d .
O3 O 0.8426(4) 0.1868(2) 0.28438(19) 0.0719(10) Uani 1 1 d .
N1 N 0.6385(4) 0.3091(2) 0.30941(17) 0.0465(9) Uani 1 1 d .
N2 N 0.4334(4) 0.1291(3) 0.43231(19) 0.0520(9) Uani 1 1 d .
C1 C 0.6077(5) 0.3367(3) 0.3753(2) 0.0450(10) Uani 1 1 d .
C2 C 0.6843(5) 0.3998(3) 0.3925(2) 0.0539(11) Uani 1 1 d .
H2 H 0.7578 0.4298 0.3593 0.065 Uiso 1 1 calc R
C3 C 0.6532(6) 0.4193(3) 0.4589(3) 0.0627(13) Uani 1 1 d .
H3 H 0.7079 0.4606 0.4708 0.075 Uiso 1 1 calc R
C4 C 0.5416(7) 0.3778(3) 0.5071(3) 0.0640(14) Uani 1 1 d .
H4 H 0.5238 0.3891 0.5525 0.077 Uiso 1 1 calc R
C5 C 0.4550(6) 0.3189(3) 0.4885(2) 0.0569(12) Uani 1 1 d .
H5 H 0.3757 0.2940 0.5198 0.068 Uiso 1 1 calc R
C6 C 0.4881(5) 0.2974(3) 0.4222(2) 0.0406(9) Uani 1 1 d .
C7 C 0.3957(5) 0.2399(3) 0.3966(2) 0.0409(9) Uani 1 1 d .
C8 C 0.3696(5) 0.2792(3) 0.3117(2) 0.0438(10) Uani 1 1 d .
C9 C 0.5270(5) 0.2798(3) 0.2753(2) 0.0445(10) Uani 1 1 d .
C10 C 0.3104(5) 0.1687(3) 0.4485(2) 0.0478(11) Uani 1 1 d .
C11 C 0.1757(5) 0.1443(3) 0.4938(2) 0.0477(10) Uani 1 1 d .
C12 C 0.0545(6) 0.2106(4) 0.4924(2) 0.0603(13) Uani 1 1 d .
H12 H 0.0580 0.2740 0.4622 0.072 Uiso 1 1 calc R
C13 C -0.0728(6) 0.1841(5) 0.5352(3) 0.0749(16) Uani 1 1 d .
H13 H -0.1547 0.2297 0.5331 0.090 Uiso 1 1 calc R
C14 C -0.0795(6) 0.0914(4) 0.5807(3) 0.0727(15) Uani 1 1 d .
H14 H -0.1649 0.0742 0.6100 0.087 Uiso 1 1 calc R
C15 C 0.0404(6) 0.0240(4) 0.5828(3) 0.0744(16) Uani 1 1 d .
H15 H 0.0359 -0.0389 0.6140 0.089 Uiso 1 1 calc R
C16 C 0.1669(6) 0.0480(3) 0.5394(3) 0.0593(12) Uani 1 1 d .
H16 H 0.2463 0.0013 0.5400 0.071 Uiso 1 1 calc R
C17 C 0.2835(5) 0.2150(3) 0.2863(2) 0.0574(12) Uani 1 1 d .
H17A H 0.2728 0.2407 0.2326 0.086 Uiso 1 1 calc GR
H17B H 0.1861 0.2118 0.3103 0.086 Uiso 1 1 calc GR
H17C H 0.3374 0.1521 0.3001 0.086 Uiso 1 1 calc GR
C18 C 0.2880(5) 0.3823(3) 0.2912(2) 0.0530(12) Uani 1 1 d .
H18A H 0.1878 0.3782 0.3134 0.064 Uiso 1 1 calc R
H18B H 0.3402 0.4167 0.3153 0.064 Uiso 1 1 calc R
C19 C 0.2733(6) 0.4411(3) 0.2099(3) 0.0583(12) Uani 1 1 d .
C20 C 0.8215(5) 0.3590(3) 0.1861(2) 0.0464(10) Uani 1 1 d .
C21 C 0.7948(6) 0.4576(3) 0.1695(3) 0.0595(12) Uani 1 1 d .
H21 H 0.7720 0.4834 0.2077 0.071 Uiso 1 1 calc R
C22 C 0.8030(6) 0.5162(3) 0.0953(3) 0.0633(13) Uani 1 1 d .
H22 H 0.7883 0.5822 0.0837 0.076 Uiso 1 1 calc R
C23 C 0.8323(6) 0.4787(4) 0.0389(3) 0.0613(13) Uani 1 1 d .
H23 H 0.8338 0.5190 -0.0110 0.074 Uiso 1 1 calc R
C24 C 0.8601(5) 0.3803(3) 0.0557(2) 0.0539(11) Uani 1 1 d .
C25 C 0.8549(5) 0.3193(3) 0.1299(2) 0.0507(11) Uani 1 1 d .
H25 H 0.8734 0.2535 0.1415 0.061 Uiso 1 1 calc R
Cl2 Cl 0.5003(2) 0.66274(16) -0.02699(9) 0.1095(7) Uani 1 1 d .
S2 S 0.43557(13) 0.71867(9) 0.24312(6) 0.0536(3) Uani 1 1 d .
F4 F 0.8231(5) 0.6105(3) 0.3740(2) 0.1297(16) Uani 1 1 d .
F5 F 1.0251(4) 0.6256(2) 0.41492(18) 0.1059(13) Uani 1 1 d .
F6 F 1.0235(7) 0.5838(2) 0.3205(2) 0.159(2) Uani 1 1 d .
O4 O 0.7263(4) 0.6597(2) 0.20055(19) 0.0653(9) Uani 1 1 d .
O5 O 0.3171(3) 0.7727(3) 0.27023(18) 0.0674(9) Uani 1 1 d .
O6 O 0.4515(4) 0.6174(2) 0.27211(18) 0.0685(10) Uani 1 1 d .
N3 N 0.5985(3) 0.7559(2) 0.25974(18) 0.0416(8) Uani 1 1 d .
N4 N 0.8052(4) 0.9319(3) 0.11105(18) 0.0534(10) Uani 1 1 d .
C26 C 0.5951(4) 0.8389(3) 0.2823(2) 0.0398(9) Uani 1 1 d .
C27 C 0.4993(5) 0.8532(3) 0.3400(2) 0.0500(11) Uani 1 1 d .
H27 H 0.4360 0.8078 0.3659 0.060 Uiso 1 1 calc R
C28 C 0.4995(5) 0.9349(4) 0.3581(2) 0.0572(12) Uani 1 1 d .
H28 H 0.4361 0.9443 0.3964 0.069 Uiso 1 1 calc R
C29 C 0.5928(6) 1.0031(4) 0.3200(3) 0.0590(13) Uani 1 1 d .
H29 H 0.5889 1.0594 0.3309 0.071 Uiso 1 1 calc R
C30 C 0.6912(5) 0.9868(3) 0.2660(2) 0.0511(11) Uani 1 1 d .
H30 H 0.7562 1.0318 0.2417 0.061 Uiso 1 1 calc R
C31 C 0.6959(5) 0.9047(3) 0.2469(2) 0.0407(9) Uani 1 1 d .
C32 C 0.8152(5) 0.8781(3) 0.1981(2) 0.0400(9) Uani 1 1 d .
C33 C 0.8701(4) 0.7714(3) 0.2248(2) 0.0397(9) Uani 1 1 d .
C34 C 0.7289(5) 0.7214(3) 0.2278(2) 0.0461(10) Uani 1 1 d .
C35 C 0.9052(5) 0.9490(3) 0.1482(2) 0.0457(10) Uani 1 1 d .
C36 C 1.0266(5) 1.0066(3) 0.1394(2) 0.0473(10) Uani 1 1 d .
C37 C 1.1072(6) 0.9973(3) 0.2030(2) 0.0585(12) Uani 1 1 d .
H37 H 1.0829 0.9543 0.2496 0.070 Uiso 1 1 calc R
C38 C 1.2221(7) 1.0517(4) 0.1966(3) 0.0771(16) Uani 1 1 d .
H38 H 1.2755 1.0454 0.2391 0.093 Uiso 1 1 calc R
C39 C 1.2585(7) 1.1153(4) 0.1277(4) 0.0812(16) Uani 1 1 d .
H39 H 1.3364 1.1522 0.1232 0.097 Uiso 1 1 calc R
C40 C 1.1778(7) 1.1238(4) 0.0650(3) 0.0851(18) Uani 1 1 d .
H40 H 1.2029 1.1660 0.0181 0.102 Uiso 1 1 calc R
C41 C 1.0630(6) 1.0715(4) 0.0713(3) 0.0669(14) Uani 1 1 d .
H41 H 1.0080 1.0796 0.0290 0.080 Uiso 1 1 calc R
C42 C 0.9836(6) 0.7452(4) 0.1694(3) 0.0633(14) Uani 1 1 d .
H42A H 1.0128 0.6775 0.1872 0.095 Uiso 1 1 calc GR
H42B H 1.0704 0.7779 0.1654 0.095 Uiso 1 1 calc GR
H42C H 0.9390 0.7638 0.1208 0.095 Uiso 1 1 calc GR
C43 C 0.9396(5) 0.7440(3) 0.3037(2) 0.0461(10) Uani 1 1 d .
H43A H 1.0381 0.7658 0.2966 0.055 Uiso 1 1 calc R
H43B H 0.8785 0.7795 0.3315 0.055 Uiso 1 1 calc R
C44 C 0.9565(6) 0.6411(4) 0.3521(3) 0.0639(13) Uani 1 1 d .
C45 C 0.4291(5) 0.7606(3) 0.1441(2) 0.0522(11) Uani 1 1 d .
C46 C 0.4632(5) 0.6989(4) 0.1038(3) 0.0602(13) Uani 1 1 d .
H46 H 0.4915 0.6342 0.1282 0.072 Uiso 1 1 calc R
C47 C 0.4540(6) 0.7366(5) 0.0252(3) 0.0736(16) Uani 1 1 d .
C48 C 0.4069(7) 0.8317(5) -0.0096(3) 0.0835(18) Uani 1 1 d .
H48 H 0.3961 0.8553 -0.0616 0.100 Uiso 1 1 calc R
C49 C 0.3754(7) 0.8929(5) 0.0309(3) 0.0871(19) Uani 1 1 d .
H49 H 0.3483 0.9578 0.0063 0.104 Uiso 1 1 calc R
C50 C 0.3844(6) 0.8572(4) 0.1084(3) 0.0693(14) Uani 1 1 d .
H50 H 0.3607 0.8975 0.1365 0.083 Uiso 1 1 calc R

loop_
_atom_site_aniso_label
_atom_site_aniso_U_11
_atom_site_aniso_U_22
_atom_site_aniso_U_33
_atom_site_aniso_U_23
_atom_site_aniso_U_13
_atom_site_aniso_U_12
Cl1 0.1047(12) 0.1045(11) 0.0659(8) -0.0466(8) 0.0229(8) -0.0248(9)
S1 0.0381(6) 0.0646(8) 0.0493(6) -0.0133(5) 0.0023(5) 0.0031(6)
F1 0.111(3) 0.069(2) 0.080(2) -0.0115(16) -0.0196(19) 0.037(2)
F2 0.094(3) 0.078(2) 0.081(2) 0.0076(16) 0.0282(18) 0.0008(19)
F3 0.145(3) 0.093(2) 0.074(2) -0.0110(18) -0.045(2) -0.018(2)
O1 0.057(2) 0.070(2) 0.0472(16) -0.0297(15) 0.0108(14) -0.0062(16)
O2 0.0415(19) 0.115(3) 0.063(2) -0.031(2) -0.0065(16) -0.0020(19)
O3 0.064(2) 0.054(2) 0.078(2) -0.0069(16) 0.0125(17) 0.0154(17)
N1 0.037(2) 0.060(2) 0.0420(18) -0.0196(16) 0.0055(15) -0.0010(17)
N2 0.059(2) 0.047(2) 0.050(2) -0.0174(17) 0.0009(18) -0.0030(19)
C1 0.044(2) 0.043(2) 0.044(2) -0.0121(18) -0.0039(19) 0.0019(19)
C2 0.049(3) 0.053(3) 0.065(3) -0.023(2) 0.005(2) -0.015(2)
C3 0.080(4) 0.058(3) 0.057(3) -0.028(2) 0.003(3) -0.012(3)
C4 0.093(4) 0.058(3) 0.047(3) -0.027(2) -0.005(3) -0.004(3)
C5 0.067(3) 0.061(3) 0.039(2) -0.016(2) 0.000(2) 0.002(2)
C6 0.043(2) 0.040(2) 0.037(2) -0.0121(17) -0.0014(17) -0.0018(18)
C7 0.039(2) 0.038(2) 0.041(2) -0.0092(17) 0.0026(17) 0.0002(18)
C8 0.038(2) 0.054(2) 0.040(2) -0.0160(19) 0.0005(17) -0.0044(19)
C9 0.043(2) 0.044(2) 0.039(2) -0.0066(18) 0.0031(18) -0.0024(19)
C10 0.058(3) 0.043(2) 0.041(2) -0.0140(18) 0.007(2) -0.006(2)
C11 0.052(3) 0.052(3) 0.037(2) -0.0091(18) 0.0021(19) -0.016(2)
C12 0.061(3) 0.063(3) 0.046(2) -0.007(2) 0.005(2) -0.001(3)
C13 0.051(3) 0.105(5) 0.063(3) -0.024(3) 0.008(3) -0.003(3)
C14 0.055(3) 0.102(4) 0.051(3) -0.008(3) 0.002(2) -0.026(3)
C15 0.065(4) 0.086(4) 0.056(3) 0.006(3) -0.003(3) -0.035(3)
C16 0.054(3) 0.061(3) 0.059(3) -0.012(2) -0.003(2) -0.013(2)
C17 0.056(3) 0.070(3) 0.052(3) -0.028(2) -0.003(2) -0.006(2)
C18 0.050(3) 0.054(3) 0.052(3) -0.020(2) -0.003(2) 0.010(2)
C19 0.063(3) 0.054(3) 0.055(3) -0.015(2) -0.004(3) -0.005(3)
C20 0.036(2) 0.050(2) 0.050(2) -0.014(2) 0.0032(18) -0.0042(19)
C21 0.060(3) 0.061(3) 0.060(3) -0.025(2) 0.011(2) -0.006(2)
C22 0.071(4) 0.047(3) 0.065(3) -0.012(2) 0.010(3) -0.005(2)
C23 0.065(3) 0.065(3) 0.050(3) -0.014(2) 0.007(2) -0.014(3)
C24 0.051(3) 0.063(3) 0.054(3) -0.027(2) 0.016(2) -0.019(2)
C25 0.044(3) 0.050(3) 0.057(3) -0.017(2) 0.010(2) -0.010(2)
Cl2 0.0932(13) 0.1700(18) 0.0852(11) -0.0725(12) -0.0092(9) -0.0010(12)
S2 0.0436(7) 0.0607(7) 0.0564(7) -0.0159(6) -0.0021(5) -0.0163(6)
F4 0.123(3) 0.102(3) 0.123(3) 0.033(2) -0.022(3) -0.055(3)
F5 0.146(3) 0.074(2) 0.081(2) -0.0019(17) -0.060(2) 0.007(2)
F6 0.291(7) 0.060(2) 0.095(3) -0.021(2) -0.002(3) 0.065(3)
O4 0.055(2) 0.064(2) 0.095(2) -0.0529(19) -0.0117(18) 0.0042(17)
O5 0.0381(18) 0.097(3) 0.074(2) -0.0360(19) 0.0055(15) -0.0170(18)
O6 0.085(3) 0.0502(19) 0.065(2) -0.0048(16) -0.0077(18) -0.0289(18)
N3 0.0272(18) 0.0446(19) 0.057(2) -0.0235(16) 0.0013(15) -0.0018(15)
N4 0.054(2) 0.059(2) 0.0414(19) -0.0101(17) 0.0008(17) -0.0061(19)
C26 0.036(2) 0.041(2) 0.042(2) -0.0136(17) -0.0041(17) 0.0000(18)
C27 0.040(2) 0.065(3) 0.041(2) -0.016(2) 0.0001(18) 0.004(2)
C28 0.043(3) 0.081(3) 0.055(3) -0.037(3) 0.006(2) 0.003(3)
C29 0.055(3) 0.063(3) 0.070(3) -0.040(3) -0.007(2) 0.007(3)
C30 0.052(3) 0.046(2) 0.056(3) -0.020(2) 0.001(2) 0.000(2)
C31 0.036(2) 0.046(2) 0.039(2) -0.0152(18) -0.0017(17) 0.0022(18)
C32 0.043(2) 0.043(2) 0.0332(19) -0.0131(17) -0.0022(17) -0.0011(18)
C33 0.033(2) 0.043(2) 0.047(2) -0.0212(18) -0.0004(17) -0.0018(17)
C34 0.038(2) 0.048(2) 0.054(2) -0.021(2) -0.0064(19) 0.003(2)
C35 0.048(3) 0.047(2) 0.039(2) -0.0120(18) -0.0011(19) -0.002(2)
C36 0.048(3) 0.050(3) 0.045(2) -0.0189(19) 0.0098(19) -0.010(2)
C37 0.076(4) 0.052(3) 0.048(2) -0.015(2) -0.008(2) -0.013(2)
C38 0.088(4) 0.081(4) 0.078(4) -0.040(3) -0.014(3) -0.024(3)
C39 0.069(4) 0.083(4) 0.099(4) -0.033(3) 0.019(3) -0.038(3)
C40 0.090(5) 0.085(4) 0.073(4) -0.009(3) 0.020(3) -0.040(4)
C41 0.070(4) 0.074(3) 0.054(3) -0.017(2) 0.009(2) -0.015(3)
C42 0.055(3) 0.073(3) 0.064(3) -0.032(3) 0.012(2) 0.007(3)
C43 0.042(2) 0.047(2) 0.048(2) -0.0173(19) -0.0055(19) 0.005(2)
C44 0.073(4) 0.053(3) 0.062(3) -0.012(2) -0.010(3) -0.010(3)
C45 0.039(2) 0.060(3) 0.053(3) -0.011(2) -0.005(2) -0.007(2)
C46 0.044(3) 0.072(3) 0.062(3) -0.015(3) -0.003(2) -0.020(2)
C47 0.049(3) 0.109(5) 0.062(3) -0.028(3) -0.005(3) -0.008(3)
C48 0.064(4) 0.112(5) 0.058(3) -0.008(3) -0.010(3) -0.006(4)
C49 0.066(4) 0.091(4) 0.075(4) 0.004(3) -0.006(3) 0.009(3)
C50 0.053(3) 0.066(3) 0.078(3) -0.013(3) -0.006(3) 0.006(3)

loop_
_atom_type_symbol
_atom_type_description
_atom_type_scat_dispersion_real
_atom_type_scat_dispersion_imag
_atom_type_scat_source
C C 0.0033 0.0016 'International Tables Vol C Tables 4.2.6.8 and 6.1.1.4'
H H 0.0000 0.0000 'International Tables Vol C Tables 4.2.6.8 and 6.1.1.4'
Cl Cl 0.1484 0.1585 'International Tables Vol C Tables 4.2.6.8 and 6.1.1.4'
F F 0.0171 0.0103 'International Tables Vol C Tables 4.2.6.8 and 6.1.1.4'
N N 0.0061 0.0033 'International Tables Vol C Tables 4.2.6.8 and 6.1.1.4'
O O 0.0106 0.0060 'International Tables Vol C Tables 4.2.6.8 and 6.1.1.4'
S S 0.1246 0.1234 'International Tables Vol C Tables 4.2.6.8 and 6.1.1.4'

loop_
_geom_angle_atom_site_label_1
_geom_angle_atom_site_label_2
_geom_angle_atom_site_label_3
_geom_angle
O2 S1 N1 105.94(19)
O2 S1 C20 108.8(2)
O3 S1 O2 118.6(2)
O3 S1 N1 109.2(2)
O3 S1 C20 110.0(2)
N1 S1 C20 103.14(18)
C1 N1 S1 121.5(3)
C9 N1 S1 114.7(3)
C9 N1 C1 122.2(3)
C10 N2 C7 60.6(3)
C2 C1 N1 123.9(4)
C2 C1 C6 119.9(4)
C6 C1 N1 116.2(4)
C1 C2 H2 119.7
C1 C2 C3 120.5(5)
C3 C2 H2 119.7
C2 C3 H3 119.9
C4 C3 C2 120.2(5)
C4 C3 H3 119.9
C3 C4 H4 119.8
C3 C4 C5 120.4(4)
C5 C4 H4 119.8
C4 C5 H5 120.2
C4 C5 C6 119.6(5)
C6 C5 H5 120.2
C1 C6 C7 118.2(3)
C5 C6 C1 119.2(4)
C5 C6 C7 122.5(4)
C6 C7 N2 115.6(3)
C6 C7 C8 113.1(3)
C8 C7 N2 116.4(3)
C10 C7 N2 49.2(2)
C10 C7 C6 122.4(3)
C10 C7 C8 122.9(4)
C7 C8 C9 105.0(3)
C7 C8 C18 108.5(3)
C9 C8 C18 110.7(4)
C17 C8 C7 111.9(4)
C17 C8 C9 108.4(3)
C17 C8 C18 112.0(3)
O1 C9 N1 120.0(4)
O1 C9 C8 123.2(4)
N1 C9 C8 116.8(3)
N2 C10 C7 70.2(3)
N2 C10 C11 139.9(4)
C7 C10 C11 149.8(4)
C12 C11 C10 122.4(4)
C12 C11 C16 118.6(4)
C16 C11 C10 119.0(4)
C11 C12 H12 119.7
C11 C12 C13 120.6(5)
C13 C12 H12 119.7
C12 C13 H13 119.7
C14 C13 C12 120.6(5)
C14 C13 H13 119.7
C13 C14 H14 120.2
C13 C14 C15 119.6(5)
C15 C14 H14 120.2
C14 C15 H15 119.5
C16 C15 C14 120.9(5)
C16 C15 H15 119.5
C11 C16 H16 120.2
C15 C16 C11 119.5(5)
C15 C16 H16 120.2
C8 C17 H17A 109.5
C8 C17 H17B 109.5
C8 C17 H17C 109.5
H17A C17 H17B 109.5
H17A C17 H17C 109.5
H17B C17 H17C 109.5
C8 C18 H18A 107.8
C8 C18 H18B 107.8
H18A C18 H18B 107.1
C19 C18 C8 118.1(3)
C19 C18 H18A 107.8
C19 C18 H18B 107.8
F1 C19 F2 106.4(4)
F1 C19 F3 106.7(4)
F1 C19 C18 111.9(4)
F2 C19 C18 112.4(4)
F3 C19 F2 104.7(4)
F3 C19 C18 114.1(4)
C21 C20 S1 119.2(3)
C25 C20 S1 119.4(3)
C25 C20 C21 121.3(4)
C20 C21 H21 120.5
C22 C21 C20 118.9(4)
C22 C21 H21 120.5
C21 C22 H22 119.6
C23 C22 C21 120.8(4)
C23 C22 H22 119.6
C22 C23 H23 119.9
C22 C23 C24 120.2(4)
C24 C23 H23 119.9
C23 C24 Cl1 119.3(3)
C25 C24 Cl1 120.2(4)
C25 C24 C23 120.4(4)
C20 C25 C24 118.4(4)
C20 C25 H25 120.8
C24 C25 H25 120.8
O5 S2 N3 105.66(18)
O5 S2 C45 107.7(2)
O6 S2 O5 120.3(2)
O6 S2 N3 107.97(18)
O6 S2 C45 111.0(2)
N3 S2 C45 102.7(2)
C26 N3 S2 120.9(3)
C34 N3 S2 115.1(3)
C34 N3 C26 121.0(3)
C35 N4 C32 60.6(3)
C27 C26 N3 122.4(4)
C31 C26 N3 118.0(3)
C31 C26 C27 119.6(4)
C26 C27 H27 120.2
C28 C27 C26 119.6(5)
C28 C27 H27 120.2
C27 C28 H28 119.6
C27 C28 C29 120.9(4)
C29 C28 H28 119.6
C28 C29 H29 120.4
C30 C29 C28 119.3(4)
C30 C29 H29 120.4
C29 C30 H30 119.2
C29 C30 C31 121.5(5)
C31 C30 H30 119.2
C26 C31 C32 118.1(4)
C30 C31 C26 118.9(4)
C30 C31 C32 122.6(4)
C31 C32 N4 117.9(3)
C31 C32 C33 113.4(3)
C33 C32 N4 117.5(3)
C35 C32 N4 49.8(2)
C35 C32 C31 121.0(3)
C35 C32 C33 122.1(3)
C32 C33 C34 105.2(3)
C32 C33 C42 112.0(3)
C32 C33 C43 108.2(3)
C34 C33 C43 112.0(3)
C42 C33 C34 108.5(3)
C42 C33 C43 110.9(3)
O4 C34 N3 120.8(4)
O4 C34 C33 122.6(4)
N3 C34 C33 116.5(3)
N4 C35 C32 69.6(3)
N4 C35 C36 142.1(4)
C36 C35 C32 148.2(4)
C37 C36 C35 118.7(4)
C41 C36 C35 122.3(4)
C41 C36 C37 118.9(5)
C36 C37 H37 119.9
C38 C37 C36 120.1(5)
C38 C37 H37 119.9
C37 C38 H38 119.9
C37 C38 C39 120.1(5)
C39 C38 H38 119.9
C38 C39 H39 120.4
C38 C39 C40 119.2(6)
C40 C39 H39 120.4
C39 C40 H40 119.7
C41 C40 C39 120.7(5)
C41 C40 H40 119.7
C36 C41 H41 119.6
C40 C41 C36 120.9(5)
C40 C41 H41 119.6
C33 C42 H42A 109.5
C33 C42 H42B 109.5
C33 C42 H42C 109.5
H42A C42 H42B 109.5
H42A C42 H42C 109.5
H42B C42 H42C 109.5
C33 C43 H43A 107.8
C33 C43 H43B 107.8
H43A C43 H43B 107.1
C44 C43 C33 118.1(4)
C44 C43 H43A 107.8
C44 C43 H43B 107.8
F4 C44 C43 110.9(4)
F5 C44 F4 104.4(5)
F5 C44 C43 112.8(4)
F6 C44 F4 105.2(5)
F6 C44 F5 107.6(4)
F6 C44 C43 115.1(5)
C46 C45 S2 120.9(3)
C46 C45 C50 121.5(4)
C50 C45 S2 117.6(4)
C45 C46 H46 120.9
C45 C46 C47 118.1(5)
C47 C46 H46 120.9
C46 C47 Cl2 119.5(5)
C48 C47 Cl2 120.4(4)
C48 C47 C46 120.1(5)
C47 C48 H48 119.4
C47 C48 C49 121.3(5)
C49 C48 H48 119.4
C48 C49 H49 120.3
C48 C49 C50 119.4(5)
C50 C49 H49 120.3
C45 C50 H50 120.2
C49 C50 C45 119.5(5)
C49 C50 H50 120.2

loop_
_geom_bond_atom_site_label_1
_geom_bond_atom_site_label_2
_geom_bond_distance
Cl1 C24 1.719(4)
S1 O2 1.427(4)
S1 O3 1.424(3)
S1 N1 1.710(3)
S1 C20 1.748(4)
F1 C19 1.322(5)
F2 C19 1.331(6)
F3 C19 1.327(6)
O1 C9 1.217(5)
N1 C1 1.442(5)
N1 C9 1.414(5)
N2 C7 1.563(5)
N2 C10 1.257(5)
C1 C2 1.371(6)
C1 C6 1.407(6)
C2 H2 0.9300
C2 C3 1.385(6)
C3 H3 0.9300
C3 C4 1.374(7)
C4 H4 0.9300
C4 C5 1.390(7)
C5 H5 0.9300
C5 C6 1.401(5)
C6 C7 1.479(6)
C7 C8 1.529(5)
C7 C10 1.446(6)
C8 C9 1.534(6)
C8 C17 1.519(6)
C8 C18 1.552(5)
C10 C11 1.452(6)
C11 C12 1.371(6)
C11 C16 1.415(6)
C12 H12 0.9300
C12 C13 1.380(7)
C13 H13 0.9300
C13 C14 1.369(7)
C14 H14 0.9300
C14 C15 1.371(8)
C15 H15 0.9300
C15 C16 1.372(7)
C16 H16 0.9300
C17 H17A 0.9600
C17 H17B 0.9600
C17 H17C 0.9600
C18 H18A 0.9700
C18 H18B 0.9700
C18 C19 1.490(6)
C20 C21 1.392(6)
C20 C25 1.385(6)
C21 H21 0.9300
C21 C22 1.379(6)
C22 H22 0.9300
C22 C23 1.363(6)
C23 H23 0.9300
C23 C24 1.390(6)
C24 C25 1.389(6)
C25 H25 0.9300
Cl2 C47 1.716(6)
S2 O5 1.430(3)
S2 O6 1.418(3)
S2 N3 1.716(3)
S2 C45 1.760(4)
F4 C44 1.331(6)
F5 C44 1.307(5)
F6 C44 1.276(6)
O4 C34 1.205(5)
N3 C26 1.443(5)
N3 C34 1.405(5)
N4 C32 1.567(5)
N4 C35 1.276(5)
C26 C27 1.404(5)
C26 C31 1.396(6)
C27 H27 0.9300
C27 C28 1.380(6)
C28 H28 0.9300
C28 C29 1.383(7)
C29 H29 0.9300
C29 C30 1.372(6)
C30 H30 0.9300
C30 C31 1.391(5)
C31 C32 1.475(5)
C32 C33 1.527(5)
C32 C35 1.456(6)
C33 C34 1.546(6)
C33 C42 1.528(5)
C33 C43 1.552(5)
C35 C36 1.445(6)
C36 C37 1.397(6)
C36 C41 1.373(6)
C37 H37 0.9300
C37 C38 1.372(7)
C38 H38 0.9300
C38 C39 1.376(7)
C39 H39 0.9300
C39 C40 1.387(8)
C40 H40 0.9300
C40 C41 1.352(8)
C41 H41 0.9300
C42 H42A 0.9600
C42 H42B 0.9600
C42 H42C 0.9600
C43 H43A 0.9700
C43 H43B 0.9700
C43 C44 1.493(6)
C45 C46 1.380(6)
C45 C50 1.388(6)
C46 H46 0.9300
C46 C47 1.399(6)
C47 C48 1.372(8)
C48 H48 0.9300
C48 C49 1.375(8)
C49 H49 0.9300
C49 C50 1.378(7)
C50 H50 0.9300
